data_4341398
loop_
_publ_author_name
'Momin, Aur\'elien'
'Carter, Lee'
'Yang, Yi'
'McDonald, Robert'
'Essafi N\'ee Labouille, St\'ephanie'
'Nief, Fran\,cois'
'Del Rosal, Iker'
'Sella, Andrea'
'Maron, Laurent'
'Takats, Josef'

_publ_section_title
;
 To Bend or Not To Bend: Experimental and Computational Studies of
 Structural Preference in Ln(Tp(iPr)2)2 (Ln = Sm, Tm).
;
_journal_name_full 'Inorganic chemistry'
_journal_page_first 141027132008003
_journal_paper_doi 10.1021/ic501816v
_journal_year 2014
_chemical_formula_moiety 'C42 H68 B2 N12 Tm, C4 H10 O2'
_chemical_formula_sum 'C46 H78 B2 N12 O2 Tm'
_chemical_formula_weight 1021.75
_chemical_name_systematic
; 
 ? 
;
_space_group_IT_number 14
_symmetry_cell_setting monoclinic
_symmetry_space_group_name_Hall '-P 2ybc'
_symmetry_space_group_name_H-M 'P 1 21/c 1'
_atom_sites_solution_hydrogens geom
_atom_sites_solution_primary direct
_atom_sites_solution_secondary difmap
_audit_creation_method SHELXL-97
_cell_angle_alpha 90.00
_cell_angle_beta 104.336(2)
_cell_angle_gamma 90.00
_cell_formula_units_Z 2
_cell_length_a 11.3322(17)
_cell_length_b 21.988(3)
_cell_length_c 11.0351(17)
_cell_measurement_reflns_used 5285
_cell_measurement_temperature 173(2)
_cell_measurement_theta_max 19.96
_cell_measurement_theta_min 2.31
_cell_volume 2664.0(7)
_computing_cell_refinement 'Bruker SAINT'
_computing_data_collection 'Bruker APEX2'
_computing_data_reduction 'Bruker SAINT'
_computing_molecular_graphics 'Bruker SHELXTL'
_computing_publication_material 'Bruker SHELXTL'
_computing_structure_refinement 'SHELXL-97 (Sheldrick, 2008)'
_computing_structure_solution 'SHELXS-97 (Sheldrick, 2008)'
_diffrn_ambient_temperature 173(2)
_diffrn_measured_fraction_theta_full 0.996
_diffrn_measured_fraction_theta_max 0.996
_diffrn_measurement_device_type 'Bruker APEX-II CCD'
_diffrn_measurement_method '\w scans'
_diffrn_radiation_monochromator graphite
_diffrn_radiation_source 'fine-focus sealed tube'
_diffrn_radiation_type MoK\a
_diffrn_radiation_wavelength 0.71073
_diffrn_reflns_av_R_equivalents 0.0680
_diffrn_reflns_av_sigmaI/netI 0.0552
_diffrn_reflns_limit_h_max 14
_diffrn_reflns_limit_h_min -14
_diffrn_reflns_limit_k_max 27
_diffrn_reflns_limit_k_min -27
_diffrn_reflns_limit_l_max 13
_diffrn_reflns_limit_l_min -13
_diffrn_reflns_number 21332
_diffrn_reflns_theta_full 26.50
_diffrn_reflns_theta_max 26.50
_diffrn_reflns_theta_min 1.85
_exptl_absorpt_coefficient_mu 1.711
_exptl_absorpt_correction_T_max 0.8925
_exptl_absorpt_correction_T_min 0.5763
_exptl_absorpt_correction_type numerical
_exptl_absorpt_process_details 'SADABS (Sheldrick, 2008)'
_exptl_crystal_colour black
_exptl_crystal_density_diffrn 1.274
_exptl_crystal_density_method 'not measured'
_exptl_crystal_description plate
_exptl_crystal_F_000 1066
_exptl_crystal_size_max 0.36
_exptl_crystal_size_mid 0.19
_exptl_crystal_size_min 0.07
_platon_squeeze_details
;
Attempts to refine peaks of residual electron density as disordered or 
partial-occupancy solvent dimethoxyethane oxygen or carbon atoms were 
unsuccessful.  The data were corrected for disordered electron density 
through use of the SQUEEZE procedure (Sluis, P. van der; Spek, A. L. Acta 
Crystallogr. 1990, A46, 194&#x0096;201) as implemented in PLATON (Spek, A. L. 
Acta Crystallogr. 1990, A46, C34; Spek, A. L. J. Appl. Cryst. 2003, 36, 
7&#x0096;13.  PLATON - a multipurpose crystallographic tool.  Utrecht University, 
Utrecht, The Netherlands).  A total solvent-accessible void volume of 
542 &#x00C5;3 with a total electron count of 110 (consistent with 2 molecules 
of solvent dimethoxyethane, or 1 molecule per formula unit of the 
[{HB(3,5-Me2-4-Et-pyrazolyl)3}2Tm] molecule) was found in the unit cell.;
;
_refine_diff_density_max 1.532
_refine_diff_density_min -0.669
_refine_diff_density_rms 0.125
_refine_ls_extinction_method none
_refine_ls_goodness_of_fit_ref 1.123
_refine_ls_hydrogen_treatment constr
_refine_ls_matrix_type full
_refine_ls_number_parameters 268
_refine_ls_number_reflns 5496
_refine_ls_number_restraints 1
_refine_ls_restrained_S_all 1.123
_refine_ls_R_factor_all 0.0919
_refine_ls_R_factor_gt 0.0579
_refine_ls_shift/su_max 0.006
_refine_ls_shift/su_mean 0.000
_refine_ls_structure_factor_coef Fsqd
_refine_ls_weighting_details 'calc w=1/[\s^2^(Fo^2^)+(0.0438P)^2^+15.5339P] where P=(Fo^2^+2Fc^2^)/3'
_refine_ls_weighting_scheme calc
_refine_ls_wR_factor_gt 0.1380
_refine_ls_wR_factor_ref 0.1484
_reflns_number_gt 3731
_reflns_number_total 5496
_reflns_threshold_expression I>2\s(I)
_cod_data_source_file ic501816v_si_002.cif
_cod_data_source_block 4Tm
_cod_depositor_comments
;
The following automatic conversions were performed:

'_symmetry_cell_setting' value 'Monoclinic' changed to 'monoclinic'
according to
/home/saulius/struct/COD-crude-data--automatic-downloads/rss-feeds/ACS/lib/dictionaries/cif_core.dic
dictionary named 'cif_core.dic' version 2.4.2 from 2011-04-26.

Automatic conversion script
Id: cif_fix_values 2827 2014-09-09 07:05:25Z andrius 
;
_cod_original_sg_symbol_H-M 'P 21/c'
_cod_database_code 4341398
_shelxl_version_number 2008-4

loop_
_symmetry_equiv_pos_as_xyz
'x, y, z'
'-x, y+1/2, -z+1/2'
'-x, -y, -z'
'x, -y-1/2, z-1/2'

loop_
_atom_site_label
_atom_site_type_symbol
_atom_site_fract_x
_atom_site_fract_y
_atom_site_fract_z
_atom_site_U_iso_or_equiv
_atom_site_adp_type
_atom_site_occupancy
_atom_site_symmetry_multiplicity
_atom_site_calc_flag
_atom_site_refinement_flags
Tm Tm 0.0000 0.0000 0.0000 0.03201(14) Uani 1 2 d S
N11 N 0.1354(5) -0.0287(3) 0.3018(5) 0.0254(12) Uani 1 1 d .
N12 N 0.0271(5) -0.0373(3) 0.2175(5) 0.0319(13) Uani 1 1 d .
N21 N 0.2145(5) 0.0679(3) 0.2251(5) 0.0268(12) Uani 1 1 d .
N22 N 0.1243(5) 0.0821(3) 0.1221(5) 0.0322(13) Uani 1 1 d .
N31 N 0.2818(5) -0.0359(3) 0.1637(5) 0.0293(13) Uani 1 1 d .
N32 N 0.2064(5) -0.0453(3) 0.0489(5) 0.0335(14) Uani 1 1 d .
C13 C -0.0474(7) -0.0631(3) 0.2801(7) 0.0383(17) Uani 1 1 d .
C14 C 0.0101(8) -0.0692(4) 0.4063(7) 0.0446(19) Uani 1 1 d .
C15 C 0.1257(7) -0.0487(4) 0.4157(7) 0.0414(18) Uani 1 1 d .
C16 C 0.2285(9) -0.0429(5) 0.5312(7) 0.065(3) Uani 1 1 d .
H16A H 0.2811 -0.0089 0.5211 0.078 Uiso 1 1 calc R
H16B H 0.2761 -0.0806 0.5439 0.078 Uiso 1 1 calc R
H16C H 0.1952 -0.0355 0.6038 0.078 Uiso 1 1 calc RD
C17 C -0.1743(7) -0.0791(4) 0.2140(8) 0.052(2) Uani 1 1 d .
H17A H -0.1908 -0.0650 0.1272 0.062 Uiso 1 1 calc R
H17B H -0.2311 -0.0597 0.2559 0.062 Uiso 1 1 calc R
H17C H -0.1846 -0.1234 0.2151 0.062 Uiso 1 1 calc R
C18 C -0.0442(10) -0.0947(5) 0.5095(9) 0.063(3) Uani 1 1 d .
H18A H -0.0159 -0.0696 0.5856 0.076 Uiso 1 1 calc R
H18B H -0.1340 -0.0912 0.4827 0.076 Uiso 1 1 calc R
C19 C -0.0124(11) -0.1578(5) 0.5408(10) 0.077(3) Uani 1 1 d .
H19A H -0.0492 -0.1709 0.6080 0.093 Uiso 1 1 calc R
H19B H 0.0764 -0.1617 0.5686 0.093 Uiso 1 1 calc R
H19C H -0.0428 -0.1833 0.4669 0.093 Uiso 1 1 calc R
C23 C 0.1219(6) 0.1425(4) 0.1124(7) 0.0354(17) Uani 1 1 d .
C24 C 0.2099(7) 0.1681(3) 0.2076(6) 0.0311(16) Uani 1 1 d .
C25 C 0.2682(6) 0.1203(3) 0.2789(6) 0.0325(16) Uani 1 1 d .
C26 C 0.3722(8) 0.1203(4) 0.3919(8) 0.052(2) Uani 1 1 d .
H26A H 0.4433 0.1015 0.3715 0.063 Uiso 1 1 calc R
H26B H 0.3500 0.0972 0.4588 0.063 Uiso 1 1 calc R
H26C H 0.3919 0.1623 0.4196 0.063 Uiso 1 1 calc R
C27 C 0.0322(7) 0.1735(4) 0.0101(8) 0.048(2) Uani 1 1 d .
H27A H -0.0139 0.1429 -0.0473 0.057 Uiso 1 1 calc R
H27B H 0.0752 0.2003 -0.0356 0.057 Uiso 1 1 calc R
H27C H -0.0238 0.1976 0.0455 0.057 Uiso 1 1 calc R
C28 C 0.2404(8) 0.2352(4) 0.2296(8) 0.050(2) Uani 1 1 d .
H28A H 0.1636 0.2587 0.2137 0.060 Uiso 1 1 calc R
H28B H 0.2837 0.2412 0.3184 0.060 Uiso 1 1 calc R
C29 C 0.3169(10) 0.2596(4) 0.1492(10) 0.070(3) Uani 1 1 d .
H29A H 0.3309 0.3032 0.1657 0.084 Uiso 1 1 calc R
H29B H 0.2752 0.2536 0.0610 0.084 Uiso 1 1 calc R
H29C H 0.3953 0.2383 0.1679 0.084 Uiso 1 1 calc R
C33 C 0.2679(7) -0.0793(3) -0.0158(6) 0.0353(17) Uani 1 1 d .
C34 C 0.3843(7) -0.0917(4) 0.0565(7) 0.0382(18) Uani 1 1 d .
C35 C 0.3907(7) -0.0632(3) 0.1685(7) 0.0341(16) Uani 1 1 d .
C36 C 0.4949(7) -0.0624(4) 0.2830(8) 0.053(2) Uani 1 1 d .
H36A H 0.4638 -0.0679 0.3576 0.064 Uiso 1 1 calc R
H36B H 0.5375 -0.0233 0.2882 0.064 Uiso 1 1 calc R
H36C H 0.5516 -0.0955 0.2780 0.064 Uiso 1 1 calc R
C37 C 0.2084(8) -0.0986(4) -0.1451(7) 0.049(2) Uani 1 1 d .
H37A H 0.1198 -0.0986 -0.1567 0.059 Uiso 1 1 calc R
H37B H 0.2357 -0.1396 -0.1595 0.059 Uiso 1 1 calc R
H37C H 0.2302 -0.0703 -0.2046 0.059 Uiso 1 1 calc R
C38 C 0.4822(7) -0.1263(4) 0.0152(7) 0.0414(19) Uani 1 1 d .
H38A H 0.4453 -0.1611 -0.0376 0.050 Uiso 1 1 calc R
H38B H 0.5415 -0.1425 0.0896 0.050 Uiso 1 1 calc R
C39 C 0.5482(9) -0.0854(5) -0.0585(10) 0.069(3) Uani 1 1 d .
H39A H 0.6293 -0.1020 -0.0545 0.082 Uiso 1 1 calc R
H39B H 0.5562 -0.0444 -0.0225 0.082 Uiso 1 1 calc R
H39C H 0.5015 -0.0834 -0.1460 0.082 Uiso 1 1 calc R
B B 0.2443(6) 0.0017(5) 0.2669(6) 0.0318(15) Uani 1 1 d .
H1B H 0.3143 0.0020 0.3427 0.038 Uiso 1 1 calc R

loop_
_atom_site_aniso_label
_atom_site_aniso_U_11
_atom_site_aniso_U_22
_atom_site_aniso_U_33
_atom_site_aniso_U_23
_atom_site_aniso_U_13
_atom_site_aniso_U_12
Tm 0.0280(2) 0.0415(2) 0.0220(2) 0.0026(3) -0.00252(14) 0.0012(3)
N11 0.029(3) 0.029(3) 0.016(3) -0.002(2) 0.001(2) -0.001(2)
N12 0.031(3) 0.041(4) 0.023(3) 0.005(3) 0.005(2) 0.003(3)
N21 0.026(3) 0.031(3) 0.022(3) -0.005(2) 0.003(2) -0.002(2)
N22 0.032(3) 0.032(3) 0.027(3) -0.001(2) -0.004(2) -0.002(3)
N31 0.023(3) 0.043(4) 0.021(3) 0.008(3) 0.004(2) 0.001(3)
N32 0.031(3) 0.045(4) 0.023(3) -0.003(3) 0.003(2) 0.005(3)
C13 0.039(4) 0.037(4) 0.039(4) -0.001(3) 0.012(3) -0.003(3)
C14 0.052(5) 0.052(5) 0.031(4) 0.010(4) 0.013(4) -0.007(4)
C15 0.046(5) 0.051(5) 0.024(4) 0.003(3) 0.004(3) -0.003(4)
C16 0.069(6) 0.098(8) 0.025(4) 0.016(5) 0.004(4) -0.010(6)
C17 0.035(4) 0.072(6) 0.045(5) -0.004(4) 0.003(4) -0.014(4)
C18 0.074(7) 0.077(7) 0.048(6) 0.007(5) 0.034(5) -0.003(5)
C19 0.111(9) 0.076(8) 0.054(6) 0.008(5) 0.037(6) -0.019(7)
C23 0.031(4) 0.046(4) 0.027(4) 0.004(3) 0.002(3) 0.006(3)
C24 0.047(4) 0.026(4) 0.022(3) -0.011(3) 0.012(3) -0.006(3)
C25 0.033(4) 0.043(4) 0.022(3) -0.011(3) 0.010(3) -0.007(3)
C26 0.055(5) 0.059(6) 0.034(4) -0.006(4) -0.003(4) -0.007(4)
C27 0.046(5) 0.040(4) 0.046(5) 0.008(4) -0.010(4) 0.003(3)
C28 0.072(6) 0.041(5) 0.038(5) -0.028(4) 0.016(4) -0.019(4)
C29 0.092(8) 0.038(5) 0.074(7) -0.007(5) 0.011(6) -0.024(5)
C33 0.042(4) 0.039(4) 0.024(4) 0.002(3) 0.008(3) 0.002(3)
C34 0.030(4) 0.044(4) 0.044(5) 0.003(4) 0.015(3) 0.004(3)
C35 0.037(4) 0.033(4) 0.034(4) 0.002(3) 0.010(3) 0.009(3)
C36 0.041(5) 0.065(6) 0.047(5) -0.010(4) -0.003(4) 0.016(4)
C37 0.057(5) 0.061(6) 0.027(4) -0.007(4) 0.008(4) 0.018(4)
C38 0.053(5) 0.048(4) 0.029(4) -0.006(4) 0.021(4) 0.006(4)
C39 0.050(6) 0.092(8) 0.073(7) 0.012(6) 0.032(5) 0.029(5)
B 0.029(3) 0.041(4) 0.024(3) 0.010(5) 0.003(3) 0.016(5)

loop_
_atom_type_symbol
_atom_type_description
_atom_type_scat_dispersion_real
_atom_type_scat_dispersion_imag
_atom_type_scat_source
C C 0.0033 0.0016 'International Tables Vol C Tables 4.2.6.8 and 6.1.1.4'
H H 0.0000 0.0000 'International Tables Vol C Tables 4.2.6.8 and 6.1.1.4'
B B 0.0013 0.0007 'International Tables Vol C Tables 4.2.6.8 and 6.1.1.4'
N N 0.0061 0.0033 'International Tables Vol C Tables 4.2.6.8 and 6.1.1.4'
O O 0.0106 0.0060 'International Tables Vol C Tables 4.2.6.8 and 6.1.1.4'
Tm Tm -0.3139 5.2483 'International Tables Vol C Tables 4.2.6.8 and 6.1.1.4'

loop_
_geom_angle_atom_site_label_1
_geom_angle_atom_site_label_2
_geom_angle_atom_site_label_3
_geom_angle
_geom_angle_site_symmetry_1
_geom_angle_site_symmetry_3
N22 Tm N22 180.00(18) 3 .
N22 Tm N32 101.81(19) 3 .
N22 Tm N32 78.19(19) . .
N22 Tm N32 78.19(19) 3 3
N22 Tm N32 101.81(19) . 3
N32 Tm N32 180.0 . 3
N22 Tm N12 101.73(19) 3 .
N22 Tm N12 78.27(19) . .
N32 Tm N12 76.84(18) . .
N32 Tm N12 103.16(18) 3 .
N22 Tm N12 78.27(19) 3 3
N22 Tm N12 101.73(19) . 3
N32 Tm N12 103.16(18) . 3
N32 Tm N12 76.84(18) 3 3
N12 Tm N12 180.0 . 3
N12 N11 C15 108.8(6) . .
N12 N11 B 122.4(5) . .
C15 N11 B 128.8(6) . .
C13 N12 N11 106.4(5) . .
C13 N12 Tm 134.0(5) . .
N11 N12 Tm 119.4(4) . .
N22 N21 C25 109.2(6) . .
N22 N21 B 122.0(5) . .
C25 N21 B 128.7(6) . .
C23 N22 N21 106.9(5) . .
C23 N22 Tm 133.3(5) . .
N21 N22 Tm 119.7(4) . .
N32 N31 C35 108.8(6) . .
N32 N31 B 123.0(5) . .
C35 N31 B 128.2(6) . .
C33 N32 N31 107.0(6) . .
C33 N32 Tm 134.1(5) . .
N31 N32 Tm 118.9(4) . .
N12 C13 C14 111.0(7) . .
N12 C13 C17 120.2(7) . .
C14 C13 C17 128.8(7) . .
C15 C14 C13 104.4(7) . .
C15 C14 C18 128.3(8) . .
C13 C14 C18 127.4(8) . .
N11 C15 C14 109.4(7) . .
N11 C15 C16 122.2(7) . .
C14 C15 C16 128.3(7) . .
C19 C18 C14 114.0(8) . .
N22 C23 C24 110.5(6) . .
N22 C23 C27 121.0(7) . .
C24 C23 C27 128.6(7) . .
C23 C24 C25 106.1(6) . .
C23 C24 C28 127.7(7) . .
C25 C24 C28 126.2(7) . .
N21 C25 C24 107.2(6) . .
N21 C25 C26 122.5(7) . .
C24 C25 C26 130.2(7) . .
C29 C28 C24 113.5(7) . .
N32 C33 C34 110.4(6) . .
N32 C33 C37 120.0(7) . .
C34 C33 C37 129.6(7) . .
C35 C34 C33 104.9(6) . .
C35 C34 C38 128.6(7) . .
C33 C34 C38 126.3(7) . .
N31 C35 C34 108.8(6) . .
N31 C35 C36 122.9(7) . .
C34 C35 C36 128.2(7) . .
C34 C38 C39 111.1(7) . .
N11 B N21 110.9(5) . .
N11 B N31 109.7(7) . .
N21 B N31 111.4(5) . .

loop_
_geom_bond_atom_site_label_1
_geom_bond_atom_site_label_2
_geom_bond_distance
_geom_bond_site_symmetry_2
Tm N22 2.473(6) 3
Tm N22 2.473(6) .
Tm N32 2.476(6) .
Tm N32 2.476(6) 3
Tm N12 2.482(5) .
Tm N12 2.482(5) 3
N11 N12 1.358(7) .
N11 C15 1.362(9) .
N11 B 1.534(10) .
N12 C13 1.342(9) .
N21 N22 1.364(7) .
N21 C25 1.369(9) .
N21 B 1.538(11) .
N22 C23 1.333(9) .
N31 N32 1.357(7) .
N31 C35 1.362(9) .
N31 B 1.548(10) .
N32 C33 1.341(9) .
C13 C14 1.389(11) .
C13 C17 1.485(10) .
C14 C15 1.365(11) .
C14 C18 1.529(11) .
C15 C16 1.504(11) .
C18 C19 1.452(14) .
C23 C24 1.377(10) .
C23 C27 1.484(9) .
C24 C25 1.379(10) .
C24 C28 1.521(10) .
C25 C26 1.489(10) .
C28 C29 1.486(12) .
C33 C34 1.389(10) .
C33 C37 1.482(10) .
C34 C35 1.372(10) .
C34 C38 1.505(10) .
C35 C36 1.501(10) .
C38 C39 1.528(12) .

loop_
_geom_torsion_atom_site_label_1
_geom_torsion_atom_site_label_2
_geom_torsion_atom_site_label_3
_geom_torsion_atom_site_label_4
_geom_torsion
_geom_torsion_site_symmetry_1
C15 N11 N12 C13 -0.7(8) .
B N11 N12 C13 -178.3(7) .
C15 N11 N12 Tm 175.6(5) .
B N11 N12 Tm -2.0(8) .
N22 Tm N12 C13 -43.0(7) 3
N22 Tm N12 C13 137.0(7) .
N32 Tm N12 C13 -142.5(7) .
N32 Tm N12 C13 37.5(7) 3
N12 Tm N12 C13 64(2) 3
N22 Tm N12 N11 142.0(5) 3
N22 Tm N12 N11 -38.0(5) .
N32 Tm N12 N11 42.4(5) .
N32 Tm N12 N11 -137.6(5) 3
N12 Tm N12 N11 -110.7(18) 3
C25 N21 N22 C23 -0.2(7) .
B N21 N22 C23 179.8(6) .
C25 N21 N22 Tm -178.4(4) .
B N21 N22 Tm 1.6(8) .
N22 Tm N22 C23 96(9) 3
N32 Tm N22 C23 141.7(7) .
N32 Tm N22 C23 -38.3(7) 3
N12 Tm N22 C23 -139.5(7) .
N12 Tm N22 C23 40.5(7) 3
N22 Tm N22 N21 -86(9) 3
N32 Tm N22 N21 -40.7(5) .
N32 Tm N22 N21 139.3(5) 3
N12 Tm N22 N21 38.1(5) .
N12 Tm N22 N21 -141.9(5) 3
C35 N31 N32 C33 1.1(8) .
B N31 N32 C33 179.9(7) .
C35 N31 N32 Tm -178.2(4) .
B N31 N32 Tm 0.6(9) .
N22 Tm N32 C33 40.2(7) 3
N22 Tm N32 C33 -139.8(7) .
N32 Tm N32 C33 142(5) 3
N12 Tm N32 C33 139.7(7) .
N12 Tm N32 C33 -40.3(7) 3
N22 Tm N32 N31 -140.8(5) 3
N22 Tm N32 N31 39.2(5) .
N32 Tm N32 N31 -39(5) 3
N12 Tm N32 N31 -41.3(5) .
N12 Tm N32 N31 138.7(5) 3
N11 N12 C13 C14 2.5(9) .
Tm N12 C13 C14 -173.1(5) .
N11 N12 C13 C17 -179.5(7) .
Tm N12 C13 C17 5.0(11) .
N12 C13 C14 C15 -3.2(10) .
C17 C13 C14 C15 179.0(9) .
N12 C13 C14 C18 178.3(8) .
C17 C13 C14 C18 0.5(15) .
N12 N11 C15 C14 -1.3(9) .
B N11 C15 C14 176.0(7) .
N12 N11 C15 C16 -177.1(8) .
B N11 C15 C16 0.3(13) .
C13 C14 C15 N11 2.7(10) .
C18 C14 C15 N11 -178.8(8) .
C13 C14 C15 C16 178.1(9) .
C18 C14 C15 C16 -3.4(16) .
C15 C14 C18 C19 -79.4(13) .
C13 C14 C18 C19 98.7(12) .
N21 N22 C23 C24 0.3(8) .
Tm N22 C23 C24 178.1(5) .
N21 N22 C23 C27 -179.3(7) .
Tm N22 C23 C27 -1.4(11) .
N22 C23 C24 C25 -0.2(8) .
C27 C23 C24 C25 179.3(8) .
N22 C23 C24 C28 178.3(7) .
C27 C23 C24 C28 -2.2(13) .
N22 N21 C25 C24 0.1(7) .
B N21 C25 C24 -180.0(6) .
N22 N21 C25 C26 -178.5(7) .
B N21 C25 C26 1.4(11) .
C23 C24 C25 N21 0.1(8) .
C28 C24 C25 N21 -178.5(7) .
C23 C24 C25 C26 178.6(8) .
C28 C24 C25 C26 0.0(13) .
C23 C24 C28 C29 -79.5(11) .
C25 C24 C28 C29 98.7(10) .
N31 N32 C33 C34 -0.4(8) .
Tm N32 C33 C34 178.7(5) .
N31 N32 C33 C37 178.7(7) .
Tm N32 C33 C37 -2.2(11) .
N32 C33 C34 C35 -0.4(9) .
C37 C33 C34 C35 -179.4(8) .
N32 C33 C34 C38 -177.4(7) .
C37 C33 C34 C38 3.7(14) .
N32 N31 C35 C34 -1.3(8) .
B N31 C35 C34 179.9(7) .
N32 N31 C35 C36 -179.1(7) .
B N31 C35 C36 2.1(12) .
C33 C34 C35 N31 1.0(9) .
C38 C34 C35 N31 177.9(7) .
C33 C34 C35 C36 178.7(8) .
C38 C34 C35 C36 -4.4(14) .
C35 C34 C38 C39 -95.0(10) .
C33 C34 C38 C39 81.3(11) .
N12 N11 B N21 63.0(8) .
C15 N11 B N21 -114.1(7) .
N12 N11 B N31 -60.4(8) .
C15 N11 B N31 122.5(7) .
N22 N21 B N11 -62.8(8) .
C25 N21 B N11 117.3(7) .
N22 N21 B N31 59.6(8) .
C25 N21 B N31 -120.3(7) .
N32 N31 B N11 61.6(8) .
C35 N31 B N11 -119.8(7) .
N32 N31 B N21 -61.4(9) .
C35 N31 B N21 117.2(7) .

loop_
_platon_squeeze_void_nr
_platon_squeeze_void_average_x
_platon_squeeze_void_average_y
_platon_squeeze_void_average_z
_platon_squeeze_void_volume
_platon_squeeze_void_count_electrons
_platon_squeeze_void_content
1 0.282 0.750 0.001 269 55 ' '
2 0.718 0.250 0.004 268 55 ' '
